data_7153353
loop_
_publ_author_name
'Mercey, Guillaume'
'Legay, Remi'
'Lohier, Jean-Fran\,cois'
'Santos, Jana Sopkova-de Oliveira'
'Levillain, Jocelyne'
'Gaumont, Annie-Claude'
'Gulea, Mihaela'

_publ_section_title
;
 Synthesis of 3-amino-thiochromanes from 4-benzyl 2-thiazolines, via an
 unprecedented intramolecular electrophilic aromatic substitution.
;
_journal_issue 11
_journal_name_full 'Organic &amp; biomolecular chemistry'
_journal_page_first 2520
_journal_page_last 2521
_journal_paper_doi 10.1039/c003050c
_journal_volume 8
_journal_year 2010
_chemical_absolute_configuration ad
_chemical_formula_moiety 'C9 H12 N S, Cl'
_chemical_formula_sum 'C9 H12 Cl N S'
_chemical_formula_weight 201.71
_chemical_melting_point 487
_chemical_name_systematic
;
(S)-3-Aminothiochromane hydrochloride
;
_space_group_IT_number 19
_symmetry_cell_setting orthorhombic
_symmetry_space_group_name_Hall 'P 2ac 2ab'
_symmetry_space_group_name_H-M 'P 21 21 21'
_atom_sites_solution_hydrogens geom
_atom_sites_solution_primary direct
_atom_sites_solution_secondary difmap
_audit_creation_method SHELXL-97
_cell_angle_alpha 90.00
_cell_angle_beta 90.00
_cell_angle_gamma 90.00
_cell_formula_units_Z 4
_cell_length_a 5.3668(11)
_cell_length_b 6.2152(12)
_cell_length_c 29.035(6)
_cell_measurement_reflns_used 5571
_cell_measurement_temperature 291(2)
_cell_measurement_theta_max 28.50
_cell_measurement_theta_min 2.80
_cell_volume 968.5(3)
_computing_cell_refinement 'APEX2 software'
_computing_data_collection 'APEX2 software (Bruker, 2007)'
_computing_data_reduction 'SAINT (Bruker, 2007)'
_computing_molecular_graphics 'Mercury (Macrae <i>et al.</i>, 2006)'
_computing_publication_material 'SHELXL-97 (Sheldrick, 2008)'
_computing_structure_refinement 'SHELXL-97 (Sheldrick, 2008)'
_computing_structure_solution 'SHELXS-97 (Sheldrick, 2008)'
_diffrn_ambient_temperature 291(2)
_diffrn_measured_fraction_theta_full 0.987
_diffrn_measured_fraction_theta_max 0.987
_diffrn_measurement_device_type 'Bruker APEX-II CCD'
_diffrn_measurement_method '\f and \w scans'
_diffrn_radiation_monochromator graphite
_diffrn_radiation_source 'fine-focus sealed tube'
_diffrn_radiation_type MoK\a
_diffrn_radiation_wavelength 0.71073
_diffrn_reflns_av_R_equivalents 0.0690
_diffrn_reflns_av_sigmaI/netI 0.0471
_diffrn_reflns_limit_h_max 7
_diffrn_reflns_limit_h_min -7
_diffrn_reflns_limit_k_max 8
_diffrn_reflns_limit_k_min -8
_diffrn_reflns_limit_l_max 37
_diffrn_reflns_limit_l_min -41
_diffrn_reflns_number 15838
_diffrn_reflns_theta_full 30.34
_diffrn_reflns_theta_max 30.34
_diffrn_reflns_theta_min 2.81
_exptl_absorpt_coefficient_mu 0.554
_exptl_absorpt_correction_T_max 0.9718
_exptl_absorpt_correction_T_min 0.7235
_exptl_absorpt_correction_type numerical
_exptl_absorpt_process_details (SAINT)
_exptl_crystal_colour colorless
_exptl_crystal_density_diffrn 1.383
_exptl_crystal_density_method 'not measured'
_exptl_crystal_description plate
_exptl_crystal_F_000 424
_exptl_crystal_size_max 0.58
_exptl_crystal_size_mid 0.10
_exptl_crystal_size_min 0.03
_refine_diff_density_max 0.449
_refine_diff_density_min -0.589
_refine_diff_density_rms 0.078
_refine_ls_abs_structure_details 'Flack H D (1983), 1157 Friedel pairs'
_refine_ls_abs_structure_Flack 0.11(14)
_refine_ls_extinction_method none
_refine_ls_goodness_of_fit_ref 1.124
_refine_ls_hydrogen_treatment constr
_refine_ls_matrix_type full
_refine_ls_number_parameters 110
_refine_ls_number_reflns 2871
_refine_ls_number_restraints 0
_refine_ls_restrained_S_all 1.124
_refine_ls_R_factor_all 0.0774
_refine_ls_R_factor_gt 0.0590
_refine_ls_shift/su_max 0.001
_refine_ls_shift/su_mean 0.000
_refine_ls_structure_factor_coef Fsqd
_refine_ls_weighting_details 'calc w=1/[\s^2^(Fo^2^)+(0.0619P)^2^+0.5533P] where P=(Fo^2^+2Fc^2^)/3'
_refine_ls_weighting_scheme calc
_refine_ls_wR_factor_gt 0.1336
_refine_ls_wR_factor_ref 0.1406
_reflns_number_gt 2343
_reflns_number_total 2871
_reflns_threshold_expression >2sigma(I)
_cod_data_source_file c003050c.txt
_cod_data_source_block (S)-3a
_cod_depositor_comments
;
The following automatic conversions were performed:

'_symmetry_cell_setting' value 'Orthorhombic' changed to
'orthorhombic' according to
/home/saulius/struct/CIF-dictionaries/cif_core.dic dictionary named
'cif_core.dic' version 2.4.2 from 2011-04-26.

Automatic conversion script
Id: cif_fix_values 1891 2012-01-12 08:04:46Z andrius 
;
_cod_original_sg_symbol_H-M 'P2(1)2(1)2(1) '
_cod_database_code 7153353

loop_
_symmetry_equiv_pos_as_xyz
'x, y, z'
'-x+1/2, -y, z+1/2'
'-x, y+1/2, -z+1/2'
'x+1/2, -y+1/2, -z'

loop_
_atom_site_label
_atom_site_type_symbol
_atom_site_fract_x
_atom_site_fract_y
_atom_site_fract_z
_atom_site_U_iso_or_equiv
_atom_site_adp_type
_atom_site_occupancy
_atom_site_symmetry_multiplicity
_atom_site_calc_flag
_atom_site_refinement_flags
Cl1 Cl 0.82820(17) 0.05843(13) 0.77637(3) 0.0379(2) Uani 1 1 d .
S1 S 0.4770(2) 0.78170(14) 0.91356(3) 0.0456(3) Uani 1 1 d .
C8 C 0.5007(6) 0.5953(5) 0.82982(10) 0.0290(6) Uani 1 1 d .
H8 H 0.3671 0.6981 0.8230 0.035 Uiso 1 1 calc R
C1 C 0.2735(6) 0.5610(5) 0.92137(10) 0.0322(6) Uani 1 1 d .
C3 C 0.0720(7) 0.2363(6) 0.89948(12) 0.0394(8) Uani 1 1 d .
H3 H 0.0508 0.1245 0.8785 0.047 Uiso 1 1 calc R
C9 C 0.6665(7) 0.6897(5) 0.86679(11) 0.0374(7) Uani 1 1 d .
H9A H 0.7616 0.8089 0.8543 0.045 Uiso 1 1 calc R
H9B H 0.7826 0.5814 0.8777 0.045 Uiso 1 1 calc R
C7 C 0.3854(7) 0.3865(5) 0.84494(11) 0.0362(7) Uani 1 1 d .
H7A H 0.2731 0.3373 0.8210 0.043 Uiso 1 1 calc R
H7B H 0.5163 0.2799 0.8480 0.043 Uiso 1 1 calc R
C2 C 0.2440(6) 0.3976(5) 0.88946(11) 0.0311(6) Uani 1 1 d .
C6 C 0.1324(7) 0.5620(7) 0.96143(12) 0.0418(8) Uani 1 1 d .
H6 H 0.1535 0.6727 0.9826 0.050 Uiso 1 1 calc R
C4 C -0.0673(7) 0.2363(7) 0.93915(14) 0.0484(9) Uani 1 1 d .
H4 H -0.1800 0.1260 0.9450 0.058 Uiso 1 1 calc R
C5 C -0.0375(8) 0.4026(7) 0.97025(12) 0.0474(9) Uani 1 1 d .
H5 H -0.1324 0.4064 0.9971 0.057 Uiso 1 1 calc R
N1 N 0.6498(6) 0.5593(5) 0.78685(9) 0.0374(6) Uani 1 1 d .
H1A H 0.7439 0.4425 0.7902 0.056 Uiso 1 1 calc R
H1B H 0.7470 0.6729 0.7817 0.056 Uiso 1 1 calc R
H1C H 0.5472 0.5413 0.7631 0.056 Uiso 1 1 calc R

loop_
_atom_site_aniso_label
_atom_site_aniso_U_11
_atom_site_aniso_U_22
_atom_site_aniso_U_33
_atom_site_aniso_U_23
_atom_site_aniso_U_13
_atom_site_aniso_U_12
Cl1 0.0437(4) 0.0257(3) 0.0443(4) -0.0008(3) 0.0069(4) -0.0005(3)
S1 0.0570(6) 0.0326(4) 0.0471(5) -0.0136(4) 0.0017(4) -0.0106(4)
C8 0.0251(13) 0.0262(14) 0.0356(14) -0.0020(11) 0.0004(12) 0.0006(12)
C1 0.0316(15) 0.0305(14) 0.0346(15) -0.0011(13) -0.0035(11) 0.0053(13)
C3 0.0448(19) 0.0321(16) 0.0414(17) -0.0034(13) 0.0030(14) -0.0075(14)
C9 0.0363(16) 0.0319(15) 0.0439(18) 0.0007(13) 0.0010(15) -0.0064(14)
C7 0.0431(18) 0.0254(14) 0.0402(16) -0.0075(13) 0.0062(14) -0.0057(12)
C2 0.0321(15) 0.0253(14) 0.0358(15) -0.0023(12) -0.0016(12) -0.0008(11)
C6 0.0400(19) 0.0467(19) 0.0386(16) -0.0092(16) -0.0021(14) 0.0001(17)
C4 0.044(2) 0.049(2) 0.052(2) 0.0045(17) 0.0047(16) -0.0085(18)
C5 0.042(2) 0.062(2) 0.0382(17) -0.0007(16) 0.0079(15) -0.0034(19)
N1 0.0435(15) 0.0298(13) 0.0390(13) 0.0010(11) 0.0071(12) -0.0017(13)

loop_
_atom_type_symbol
_atom_type_description
_atom_type_scat_dispersion_real
_atom_type_scat_dispersion_imag
_atom_type_scat_source
C C 0.0033 0.0016 'International Tables Vol C Tables 4.2.6.8 and 6.1.1.4'
H H 0.0000 0.0000 'International Tables Vol C Tables 4.2.6.8 and 6.1.1.4'
N N 0.0061 0.0033 'International Tables Vol C Tables 4.2.6.8 and 6.1.1.4'
S S 0.1246 0.1234 'International Tables Vol C Tables 4.2.6.8 and 6.1.1.4'
Cl Cl 0.1484 0.1585 'International Tables Vol C Tables 4.2.6.8 and 6.1.1.4'

loop_
_geom_angle_atom_site_label_1
_geom_angle_atom_site_label_2
_geom_angle_atom_site_label_3
_geom_angle
C1 S1 C9 101.56(15)
N1 C8 C7 109.5(2)
N1 C8 C9 109.5(3)
C7 C8 C9 111.7(3)
N1 C8 H8 108.7
C7 C8 H8 108.7
C9 C8 H8 108.7
C2 C1 C6 120.1(3)
C2 C1 S1 123.7(2)
C6 C1 S1 116.2(3)
C4 C3 C2 122.4(3)
C4 C3 H3 118.8
C2 C3 H3 118.8
C8 C9 S1 109.1(2)
C8 C9 H9A 109.9
S1 C9 H9A 109.9
C8 C9 H9B 109.9
S1 C9 H9B 109.9
H9A C9 H9B 108.3
C2 C7 C8 114.8(3)
C2 C7 H7A 108.6
C8 C7 H7A 108.6
C2 C7 H7B 108.6
C8 C7 H7B 108.6
H7A C7 H7B 107.5
C1 C2 C3 117.7(3)
C1 C2 C7 123.5(3)
C3 C2 C7 118.8(3)
C5 C6 C1 121.1(3)
C5 C6 H6 119.5
C1 C6 H6 119.5
C3 C4 C5 119.1(4)
C3 C4 H4 120.5
C5 C4 H4 120.5
C6 C5 C4 119.7(3)
C6 C5 H5 120.2
C4 C5 H5 120.2
C8 N1 H1A 109.5
C8 N1 H1B 109.5
H1A N1 H1B 109.5
C8 N1 H1C 109.5
H1A N1 H1C 109.5
H1B N1 H1C 109.5

loop_
_geom_bond_atom_site_label_1
_geom_bond_atom_site_label_2
_geom_bond_distance
S1 C1 1.768(4)
S1 C9 1.790(4)
C8 N1 1.499(4)
C8 C7 1.503(4)
C8 C9 1.513(4)
C8 H8 0.9800
C1 C2 1.384(4)
C1 C6 1.388(5)
C3 C4 1.373(5)
C3 C2 1.394(4)
C3 H3 0.9300
C9 H9A 0.9700
C9 H9B 0.9700
C7 C2 1.500(4)
C7 H7A 0.9700
C7 H7B 0.9700
C6 C5 1.370(6)
C6 H6 0.9300
C4 C5 1.382(6)
C4 H4 0.9300
C5 H5 0.9300
N1 H1A 0.8900
N1 H1B 0.8900
N1 H1C 0.8900
